data_7220812
loop_
_publ_author_name
'Jia, Jia'
'Xu, Jianing'
'Wang, Shengyan'
'Wang, Pengcheng'
'Gao, Lijuan'
'Yu, Miao'
'Fan, Yong'
'Wang, Li'

_publ_section_title
;
 Lanthanide coordination polymers constructed from
 5-(1H-tetrazol-5-yl)isophthalic acid ligand: white light emission and
 color tuning
;
_journal_issue 31
_journal_name_full CrystEngComm
_journal_page_first 6030
_journal_paper_doi 10.1039/C5CE00823A
_journal_volume 17
_journal_year 2015
_chemical_formula_sum 'C9 H13 Gd N4 O9'
_chemical_formula_weight 478.48
_space_group_crystal_system triclinic
_space_group_IT_number 2
_space_group_name_Hall '-P 1'
_space_group_name_H-M_alt 'P -1'
_symmetry_space_group_name_Hall '-P 1'
_symmetry_space_group_name_H-M 'P -1'
_atom_sites_solution_hydrogens mixed
_audit_creation_method SHELXL-2014/7
_audit_update_record
;
2014-11-12 deposited with the CCDC.
2015-06-19 downloaded from the CCDC.
;
_cell_angle_alpha 116.8210(10)
_cell_angle_beta 107.3330(10)
_cell_angle_gamma 95.6690(10)
_cell_formula_units_Z 2
_cell_length_a 7.9767(5)
_cell_length_b 9.7325(5)
_cell_length_c 10.3966(6)
_cell_measurement_temperature 296(2)
_cell_volume 661.32(7)
_computing_structure_refinement 'SHELXL-2014/7 (Sheldrick, 2014)'
_diffrn_ambient_temperature 296(2)
_diffrn_measured_fraction_theta_full 0.992
_diffrn_measured_fraction_theta_max 0.981
_diffrn_radiation_type MoK\a
_diffrn_radiation_wavelength 0.71073
_diffrn_reflns_av_R_equivalents 0.0420
_diffrn_reflns_av_unetI/netI 0.0379
_diffrn_reflns_laue_measured_fraction_full 0.992
_diffrn_reflns_laue_measured_fraction_max 0.981
_diffrn_reflns_limit_h_max 10
_diffrn_reflns_limit_h_min -9
_diffrn_reflns_limit_k_max 10
_diffrn_reflns_limit_k_min -12
_diffrn_reflns_limit_l_max 13
_diffrn_reflns_limit_l_min -13
_diffrn_reflns_number 4839
_diffrn_reflns_point_group_measured_fraction_full 0.992
_diffrn_reflns_point_group_measured_fraction_max 0.981
_diffrn_reflns_theta_full 25.242
_diffrn_reflns_theta_max 28.283
_diffrn_reflns_theta_min 2.395
_exptl_absorpt_coefficient_mu 5.075
_exptl_crystal_colour colorless
_exptl_crystal_density_diffrn 2.403
_exptl_crystal_F_000 462
_exptl_crystal_preparation Luminescent
_exptl_crystal_recrystallization_method hydrothermal
_refine_diff_density_max 1.313
_refine_diff_density_min -1.199
_refine_diff_density_rms 0.179
_refine_ls_extinction_method none
_refine_ls_goodness_of_fit_ref 1.038
_refine_ls_hydrogen_treatment mixed
_refine_ls_matrix_type full
_refine_ls_number_parameters 248
_refine_ls_number_reflns 3218
_refine_ls_number_restraints 0
_refine_ls_restrained_S_all 1.038
_refine_ls_R_factor_all 0.0295
_refine_ls_R_factor_gt 0.0284
_refine_ls_shift/su_max 0.001
_refine_ls_shift/su_mean 0.000
_refine_ls_structure_factor_coef Fsqd
_refine_ls_weighting_details 'w=1/[\s^2^(Fo^2^)+(0.0553P)^2^] where P=(Fo^2^+2Fc^2^)/3'
_refine_ls_weighting_scheme calc
_refine_ls_wR_factor_gt 0.0746
_refine_ls_wR_factor_ref 0.0754
_reflns_Friedel_coverage 0.000
_reflns_number_gt 3065
_reflns_number_total 3218
_reflns_threshold_expression 'I > 2\s(I)'
_cod_data_source_file c5ce00823a2.cif
_cod_data_source_block JJ
_cod_depositor_comments 'Adding full bibliography for 7220808--7220812.cif.'
_cod_database_code 7220812
_audit_block_doi 10.5517/cc13ptzl
_shelx_shelxl_version_number 2014/7
_shelx_space_group_comment
;
The symmetry employed for this shelxl refinement is uniquely defined
by the following loop, which should always be used as a source of
symmetry information in preference to the above space-group names.
They are only intended as comments.
;

loop_
_space_group_symop_operation_xyz
'x, y, z'
'-x, -y, -z'

loop_
_atom_site_label
_atom_site_type_symbol
_atom_site_fract_x
_atom_site_fract_y
_atom_site_fract_z
_atom_site_U_iso_or_equiv
_atom_site_adp_type
_atom_site_occupancy
_atom_site_site_symmetry_order
_atom_site_calc_flag
_atom_site_refinement_flags_posn
_atom_site_refinement_flags_adp
C1 C 0.7198(5) 0.4417(4) 0.5032(4) 0.0148(6) Uani 1 1 d . .
H11 H 0.7957 0.4505 0.5955 0.018 Uiso 1 1 calc R U
C2 C 0.7649(5) 0.5573(4) 0.4661(4) 0.0135(6) Uani 1 1 d . .
C3 C 0.6478(5) 0.5463(4) 0.3296(4) 0.0146(6) Uani 1 1 d . .
H12 H 0.6755 0.6232 0.3038 0.018 Uiso 1 1 calc R U
C4 C 0.4895(5) 0.4200(4) 0.2324(4) 0.0140(6) Uani 1 1 d . .
C9 C 0.3595(5) 0.4119(4) 0.0894(4) 0.0146(6) Uani 1 1 d . .
C10 C 0.5209(5) 1.1940(4) 0.4518(4) 0.0117(6) Uani 1 1 d . .
C6 C 0.9307(5) 0.6913(4) 0.5731(4) 0.0147(6) Uani 1 1 d . .
C7 C 0.5645(5) 0.3141(4) 0.4057(4) 0.0137(6) Uani 1 1 d . .
C8 C 0.4493(5) 0.3024(4) 0.2674(4) 0.0159(7) Uani 1 1 d . .
H13 H 0.3463 0.2159 0.1994 0.019 Uiso 1 1 calc R U
Gd1 Gd 0.29191(2) 0.79641(2) 0.19585(2) 0.01232(8) Uani 1 1 d . .
H1 H 0.659(11) 0.893(10) 0.402(10) 0.07(3) Uiso 1 1 d . .
H2 H 0.676(9) 0.950(8) 0.343(8) 0.05(2) Uiso 1 1 d . .
H3 H 0.512(9) 0.849(7) 0.038(7) 0.029(15) Uiso 1 1 d . .
H4 H 0.369(7) 0.872(6) -0.034(7) 0.027(13) Uiso 1 1 d . .
H5 H 0.073(9) 0.990(7) 0.153(7) 0.032(18) Uiso 1 1 d . .
H6 H -0.064(13) 0.859(11) 0.004(11) 0.09(3) Uiso 1 1 d . .
H7 H 0.044(8) 0.664(7) -0.150(7) 0.043(16) Uiso 1 1 d . .
H8 H 0.068(8) 0.528(7) -0.132(7) 0.035(15) Uiso 1 1 d . .
H9 H -0.093(11) 0.725(9) 0.188(9) 0.06(2) Uiso 1 1 d . .
H10 H 0.024(7) 0.753(6) 0.331(7) 0.019(12) Uiso 1 1 d . .
N1 N 1.1544(5) 0.8925(4) 0.6685(4) 0.0202(6) Uani 1 1 d . .
N2 N 1.1663(5) 0.8533(4) 0.7758(4) 0.0194(6) Uani 1 1 d . .
N3 N 1.0263(4) 0.7275(4) 0.7197(4) 0.0190(6) Uani 1 1 d . .
N4 N 1.0061(4) 0.7913(4) 0.5376(4) 0.0186(6) Uani 1 1 d . .
O1 O 0.6212(4) 0.8727(3) 0.3227(4) 0.0192(5) Uani 1 1 d . .
O2 O 0.3652(4) 0.7872(3) 0.4244(3) 0.0184(5) Uani 1 1 d . .
O3 O 0.0162(4) 0.7256(4) 0.2376(4) 0.0238(6) Uani 1 1 d . .
O4 O 0.3401(4) 0.5418(3) 0.0959(3) 0.0215(6) Uani 1 1 d . .
O5 O 0.0656(4) 0.6226(3) -0.0689(3) 0.0237(6) Uani 1 1 d . .
O6 O 0.0703(5) 0.9230(4) 0.1013(4) 0.0268(7) Uani 1 1 d . .
O7 O 0.4232(5) 0.8702(4) 0.0489(4) 0.0241(6) Uani 1 1 d . .
O8 O 0.3736(4) 1.0818(3) 0.3665(3) 0.0188(5) Uani 1 1 d . .
O9 O 0.2764(4) 0.2750(3) -0.0291(3) 0.0201(5) Uani 1 1 d . .

loop_
_atom_site_aniso_label
_atom_site_aniso_U_11
_atom_site_aniso_U_22
_atom_site_aniso_U_33
_atom_site_aniso_U_23
_atom_site_aniso_U_13
_atom_site_aniso_U_12
C1 0.0142(16) 0.0169(15) 0.0156(16) 0.0100(14) 0.0059(13) 0.0033(13)
C2 0.0130(16) 0.0133(14) 0.0149(16) 0.0077(13) 0.0056(13) 0.0024(12)
C3 0.0148(16) 0.0130(15) 0.0159(16) 0.0075(13) 0.0059(13) 0.0018(12)
C4 0.0144(16) 0.0152(15) 0.0149(16) 0.0099(13) 0.0047(13) 0.0058(13)
C9 0.0159(17) 0.0152(15) 0.0144(16) 0.0086(13) 0.0062(13) 0.0051(13)
C10 0.0136(15) 0.0110(14) 0.0149(15) 0.0083(13) 0.0073(13) 0.0052(12)
C6 0.0158(16) 0.0135(15) 0.0168(16) 0.0096(13) 0.0056(14) 0.0041(13)
C7 0.0142(16) 0.0141(15) 0.0139(16) 0.0086(13) 0.0049(13) 0.0021(12)
C8 0.0161(17) 0.0113(14) 0.0156(16) 0.0060(13) 0.0021(13) 0.0014(12)
Gd1 0.01387(11) 0.01178(10) 0.01237(11) 0.00762(8) 0.00429(7) 0.00246(7)
N1 0.0188(16) 0.0190(14) 0.0215(16) 0.0114(13) 0.0058(13) 0.0000(12)
N2 0.0182(16) 0.0177(14) 0.0195(16) 0.0086(13) 0.0062(13) 0.0012(12)
N3 0.0188(15) 0.0187(14) 0.0190(16) 0.0116(13) 0.0048(13) 0.0000(12)
N4 0.0184(15) 0.0184(14) 0.0192(15) 0.0119(13) 0.0052(12) -0.0001(12)
O1 0.0175(13) 0.0191(13) 0.0212(15) 0.0116(12) 0.0070(11) 0.0002(11)
O2 0.0197(13) 0.0201(12) 0.0184(13) 0.0144(11) 0.0049(10) 0.0010(10)
O3 0.0182(14) 0.0357(16) 0.0236(15) 0.0188(13) 0.0091(12) 0.0086(12)
O4 0.0265(15) 0.0145(12) 0.0216(14) 0.0102(11) 0.0047(11) 0.0066(11)
O5 0.0328(16) 0.0176(13) 0.0147(13) 0.0079(11) 0.0029(12) 0.0043(12)
O6 0.0259(16) 0.0197(15) 0.0324(18) 0.0118(14) 0.0092(14) 0.0098(13)
O7 0.0246(15) 0.0327(16) 0.0200(15) 0.0158(13) 0.0114(13) 0.0067(13)
O8 0.0178(13) 0.0129(11) 0.0230(14) 0.0096(11) 0.0048(11) 0.0005(10)
O9 0.0219(14) 0.0156(12) 0.0159(13) 0.0065(10) 0.0014(11) 0.0030(10)

loop_
_atom_type_symbol
_atom_type_description
_atom_type_scat_dispersion_real
_atom_type_scat_dispersion_imag
_atom_type_scat_source
C C 0.0033 0.0016 'International Tables Vol C Tables 4.2.6.8 and 6.1.1.4'
H H 0.0000 0.0000 'International Tables Vol C Tables 4.2.6.8 and 6.1.1.4'
N N 0.0061 0.0033 'International Tables Vol C Tables 4.2.6.8 and 6.1.1.4'
O O 0.0106 0.0060 'International Tables Vol C Tables 4.2.6.8 and 6.1.1.4'
Gd Gd -0.1653 3.9035 'International Tables Vol C Tables 4.2.6.8 and 6.1.1.4'

loop_
_geom_angle_atom_site_label_1
_geom_angle_atom_site_label_2
_geom_angle_atom_site_label_3
_geom_angle
_geom_angle_site_symmetry_1
_geom_angle_site_symmetry_3
C7 C1 C2 121.5(3) . .
C1 C2 C3 119.1(3) . .
C1 C2 C6 119.7(3) . .
C3 C2 C6 121.2(3) . .
C4 C3 C2 119.8(3) . .
C8 C4 C3 120.6(3) . .
C8 C4 C9 119.5(3) . .
C3 C4 C9 119.9(3) . .
O9 C9 O4 124.5(3) . .
O9 C9 C4 117.4(3) . .
O4 C9 C4 118.1(3) . .
O2 C10 O8 124.0(3) 2_676 .
O2 C10 C7 116.6(3) 2_676 1_565
O8 C10 C7 119.4(3) . 1_565
N4 C6 N3 111.5(3) . .
N4 C6 C2 124.9(3) . .
N3 C6 C2 123.7(3) . .
C1 C7 C8 119.1(3) . .
C1 C7 C10 119.4(3) . 1_545
C8 C7 C10 121.5(3) . 1_545
C4 C8 C7 119.9(3) . .
O2 Gd1 O4 83.14(10) . .
O2 Gd1 O7 142.77(11) . .
O4 Gd1 O7 94.43(11) . .
O2 Gd1 O8 84.66(9) . .
O4 Gd1 O8 155.86(10) . .
O7 Gd1 O8 82.88(10) . .
O2 Gd1 O1 71.82(10) . .
O4 Gd1 O1 80.87(10) . .
O7 Gd1 O1 71.13(11) . .
O8 Gd1 O1 75.55(9) . .
O2 Gd1 O5 133.75(9) . .
O4 Gd1 O5 70.88(10) . .
O7 Gd1 O5 78.48(10) . .
O8 Gd1 O5 131.22(10) . .
O1 Gd1 O5 136.35(11) . .
O2 Gd1 O3 68.74(10) . .
O4 Gd1 O3 96.69(10) . .
O7 Gd1 O3 147.85(11) . .
O8 Gd1 O3 98.19(10) . .
O1 Gd1 O3 140.48(11) . .
O5 Gd1 O3 76.90(11) . .
O2 Gd1 O6 127.75(11) . .
O4 Gd1 O6 135.89(11) . .
O7 Gd1 O6 78.28(12) . .
O8 Gd1 O6 67.21(11) . .
O1 Gd1 O6 134.05(11) . .
O5 Gd1 O6 65.03(11) . .
O3 Gd1 O6 72.76(11) . .
N2 N1 N4 109.7(3) . .
N1 N2 N3 109.4(3) . .
N2 N3 C6 105.1(3) . .
C6 N4 N1 104.3(3) . .
C10 O2 Gd1 151.7(2) 2_676 .
C9 O4 Gd1 157.9(3) . .
C10 O8 Gd1 136.1(2) . .

loop_
_geom_bond_atom_site_label_1
_geom_bond_atom_site_label_2
_geom_bond_distance
_geom_bond_site_symmetry_2
C1 C7 1.384(5) .
C1 C2 1.392(5) .
C2 C3 1.397(5) .
C2 C6 1.470(5) .
C3 C4 1.392(5) .
C4 C8 1.385(5) .
C4 C9 1.500(5) .
C9 O9 1.261(4) .
C9 O4 1.263(4) .
C10 O2 1.255(4) 2_676
C10 O8 1.270(4) .
C10 C7 1.497(4) 1_565
C6 N4 1.338(4) .
C6 N3 1.341(5) .
C7 C8 1.403(5) .
C7 C10 1.497(4) 1_545
Gd1 O2 2.317(3) .
Gd1 O4 2.338(3) .
Gd1 O7 2.396(3) .
Gd1 O8 2.407(3) .
Gd1 O1 2.420(3) .
Gd1 O5 2.436(3) .
Gd1 O3 2.457(3) .
Gd1 O6 2.469(3) .
N1 N2 1.314(5) .
N1 N4 1.350(5) .
N2 N3 1.336(4) .
O2 C10 1.255(4) 2_676
